data_4061834
loop_
_publ_author_name
'Selent, Detlef'
'Baumann, Wolfgang'
'Kempe, Rhett'
'Spannenberg, Anke'
'R\"ottger, Dirk'
'Wiese, Klaus-Diether'
'B\"orner, Armin'

_publ_section_title
;
 Reactions of a Hydroxy Phosphonite Ligand in the Coordination Sphere
 of Rhodium(I)
;
_journal_issue 21
_journal_name_full Organometallics
_journal_page_first 4265
_journal_page_last 4271
_journal_paper_doi 10.1021/om0204686
_journal_volume 22
_journal_year 2003
_chemical_formula_sum 'C42 H48 O5 P Rh'
_chemical_formula_weight 766.68
_space_group_IT_number 2
_symmetry_cell_setting triclinic
_symmetry_space_group_name_Hall '-P 1'
_symmetry_space_group_name_H-M 'P -1'
_cell_angle_alpha 68.860(10)
_cell_angle_beta 82.430(10)
_cell_angle_gamma 89.39(2)
_cell_formula_units_Z 4
_cell_length_a 12.562(2)
_cell_length_b 17.480(3)
_cell_length_c 18.107(3)
_cell_measurement_temperature 200(2)
_cell_volume 3673.2(11)
_diffrn_ambient_temperature 200(2)
_exptl_crystal_density_diffrn 1.386
_refine_ls_R_factor_obs 0.0389
_refine_ls_wR_factor_obs 0.0621
_cod_depositor_comments
;
The following automatic conversions were performed:
'_symmetry_cell_setting' value 'TRICLINIC' changed to 'triclinic'
according to '/home/saulius/struct/CIF-dictionaries/cif_core.dic'
dictionary named 'cif_core.dic' version 2.4.1 from 2010-06-29.

Automatic conversion script
Id: cif_fix_enum 1527 2010-12-29 10:47:43Z saulius 
;
_cod_database_code 4061834

loop_
_symmetry_equiv_pos_as_xyz
'x, y, z'
'-x, -y, -z'

loop_
_atom_site_aniso_label
_atom_site_aniso_U_11
_atom_site_aniso_U_22
_atom_site_aniso_U_33
_atom_site_aniso_U_23
_atom_site_aniso_U_13
_atom_site_aniso_U_12
C1 0.028(4) 0.020(3) 0.031(3) -0.013(3) -0.007(3) 0.011(3)
C2 0.031(4) 0.011(3) 0.026(3) -0.006(2) 0.000(3) 0.005(2)
C3 0.041(5) 0.029(4) 0.043(4) -0.003(3) -0.003(3) 0.021(3)
C4 0.078(7) 0.051(5) 0.049(5) 0.002(4) -0.024(4) 0.039(4)
C5 0.076(6) 0.011(3) 0.025(4) 0.006(3) -0.005(3) 0.005(3)
C6 0.055(6) 0.013(4) 0.045(4) 0.000(3) 0.004(4) -0.005(3)
C7 0.052(6) 0.031(4) 0.073(5) -0.020(4) -0.002(4) -0.022(3)
C8 0.033(5) 0.037(4) 0.064(5) -0.033(4) -0.001(3) -0.010(3)
C9 0.017(4) 0.011(3) 0.030(3) -0.008(2) -0.002(2) -0.009(2)
C10 0.030(4) 0.011(3) 0.019(3) -0.009(2) -0.004(2) -0.001(2)
C11 0.024(4) 0.044(4) 0.036(4) -0.016(3) -0.001(3) -0.015(3)
C12 0.082(7) 0.061(5) 0.050(5) 0.009(4) -0.013(4) -0.051(5)
C13 0.066(6) 0.018(4) 0.022(3) 0.006(3) -0.013(3) -0.017(3)
C14 0.065(6) 0.013(3) 0.026(3) 0.003(3) -0.018(3) 0.010(3)
C15 0.106(7) 0.034(4) 0.047(4) -0.005(3) -0.014(4) 0.049(4)
C16 0.040(5) 0.018(3) 0.049(4) -0.017(3) -0.005(3) 0.013(3)
C17 0.012(3) 0.015(3) 0.018(3) -0.009(2) 0.005(2) 0.003(2)
C18 0.016(4) 0.016(3) 0.024(3) -0.008(2) 0.005(2) 0.006(2)
C19 0.028(4) 0.024(3) 0.015(3) -0.004(3) 0.007(2) 0.012(3)
C20 0.028(4) 0.023(3) 0.007(3) -0.008(2) -0.001(2) 0.014(3)
C21 0.041(4) 0.036(4) 0.019(3) -0.015(3) -0.006(3) 0.012(3)
C22 0.045(5) 0.052(5) 0.025(3) -0.017(3) -0.014(3) 0.024(4)
C23 0.049(5) 0.050(5) 0.017(3) 0.002(3) 0.001(3) 0.029(4)
C24 0.041(5) 0.034(4) 0.026(3) -0.010(3) 0.006(3) 0.009(3)
C25 0.018(4) 0.016(3) 0.020(3) -0.008(2) -0.009(2) 0.003(2)
C26 0.012(4) 0.025(3) 0.029(3) -0.011(2) -0.007(2) 0.000(3)
C27 0.017(4) 0.027(3) 0.036(3) -0.011(3) -0.008(2) 0.007(3)
C28 0.039(5) 0.021(3) 0.048(4) -0.011(3) -0.025(3) 0.018(3)
C29 0.041(5) 0.022(3) 0.024(3) 0.001(3) -0.012(3) 0.002(3)
C30 0.031(4) 0.010(3) 0.016(3) -0.004(2) -0.010(2) 0.002(2)
C31 0.032(4) 0.021(3) 0.012(3) -0.006(2) -0.007(2) -0.005(3)
C32 0.028(4) 0.022(3) 0.012(3) -0.012(2) -0.003(2) -0.003(3)
C33 0.028(4) 0.038(4) 0.026(3) -0.021(3) 0.001(3) -0.007(3)
C34 0.043(5) 0.048(4) 0.020(3) -0.018(3) 0.010(3) -0.016(3)
C35 0.055(5) 0.041(4) 0.013(3) 0.002(3) 0.005(3) -0.026(3)
C36 0.057(5) 0.022(4) 0.022(3) -0.002(3) -0.011(3) -0.007(3)
C37 0.014(4) 0.008(3) 0.016(3) 0.001(2) -0.001(2) 0.005(2)
C38 0.016(4) 0.005(3) 0.017(3) -0.004(2) -0.005(2) 0.000(2)
C39 0.008(3) 0.021(3) 0.022(3) -0.011(2) -0.007(2) 0.001(2)
C40 0.030(4) 0.029(3) 0.026(3) -0.017(3) -0.013(2) 0.002(3)
C41 0.023(4) 0.020(3) 0.013(3) -0.003(2) -0.002(2) 0.001(3)
C42 0.016(4) 0.026(3) 0.012(3) -0.004(2) 0.000(2) -0.002(2)
C43 0.014(4) 0.034(4) 0.015(3) -0.006(2) -0.002(2) 0.008(3)
C44 0.022(4) 0.024(3) 0.024(3) -0.012(3) -0.005(2) 0.005(3)
C45 0.018(4) 0.017(3) 0.019(3) -0.004(2) 0.000(2) -0.004(2)
C46 0.010(3) 0.027(3) 0.012(3) -0.008(2) 0.002(2) -0.001(2)
C47 0.019(4) 0.009(3) 0.016(3) -0.006(2) 0.002(2) -0.002(2)
C48 0.027(4) 0.019(3) 0.013(3) -0.002(2) 0.000(2) 0.005(3)
C49 0.026(4) 0.019(3) 0.026(3) -0.007(2) -0.010(3) 0.002(3)
C50 0.015(4) 0.022(3) 0.027(3) -0.008(2) -0.008(2) 0.005(2)
C51 0.013(4) 0.009(3) 0.022(3) -0.008(2) 0.000(2) -0.001(2)
C52 0.019(4) 0.010(3) 0.014(3) -0.005(2) -0.006(2) -0.001(2)
C53 0.020(4) 0.019(3) 0.012(3) -0.009(2) -0.003(2) -0.004(2)
C54 0.008(3) 0.019(3) 0.012(3) -0.005(2) 0.000(2) -0.004(2)
C55 0.019(4) 0.016(3) 0.015(3) -0.002(2) -0.006(2) 0.006(2)
C56 0.018(4) 0.018(3) 0.020(3) -0.009(2) -0.003(2) 0.000(2)
C57 0.009(3) 0.029(3) 0.016(3) -0.007(2) -0.001(2) -0.008(2)
C58 0.017(4) 0.020(3) 0.016(3) -0.006(2) -0.003(2) 0.003(2)
C59 0.019(4) 0.020(3) 0.028(3) -0.004(2) -0.010(2) 0.002(3)
C60 0.055(5) 0.027(4) 0.032(3) -0.006(3) -0.021(3) 0.014(3)
C61 0.036(4) 0.015(3) 0.046(4) -0.010(3) -0.007(3) 0.003(3)
C62 0.064(5) 0.038(4) 0.024(3) 0.005(3) -0.010(3) -0.003(3)
C63 0.043(5) 0.028(4) 0.079(5) -0.029(3) -0.003(4) 0.008(3)
C64 0.017(4) 0.036(4) 0.022(3) -0.007(3) 0.006(3) -0.011(3)
C65 0.016(4) 0.024(3) 0.027(3) -0.010(2) -0.004(2) -0.001(2)
C66 0.046(6) 0.121(7) 0.020(4) -0.012(4) 0.006(3) -0.021(5)
C67 0.011(3) 0.017(3) 0.019(3) -0.007(2) 0.000(2) 0.004(2)
C68 0.021(4) 0.020(3) 0.035(3) -0.014(3) -0.001(2) 0.003(2)
C69 0.014(3) 0.010(3) 0.020(3) -0.003(2) -0.006(2) 0.001(2)
C70 0.017(4) 0.038(4) 0.015(3) -0.009(3) -0.002(2) -0.003(3)
C71 0.021(4) 0.024(3) 0.018(3) -0.006(2) 0.006(2) -0.001(2)
C72 0.020(4) 0.023(3) 0.038(3) -0.012(3) 0.001(3) -0.003(3)
C73 0.028(4) 0.023(3) 0.029(3) -0.001(3) 0.012(3) -0.004(3)
C74 0.017(4) 0.027(4) 0.051(4) -0.009(3) 0.012(3) -0.007(3)
C75 0.020(4) 0.033(4) 0.039(4) -0.014(3) -0.006(3) -0.002(3)
C76 0.020(4) 0.022(3) 0.022(3) -0.006(2) 0.001(2) -0.002(3)
C77 0.029(4) 0.030(4) 0.027(3) -0.014(3) -0.009(3) -0.002(3)
C78 0.027(4) 0.019(3) 0.019(3) 0.000(2) -0.010(2) 0.003(3)
C79 0.025(4) 0.034(4) 0.021(3) -0.006(3) 0.003(3) -0.007(3)
C80 0.046(5) 0.036(4) 0.034(3) 0.001(3) 0.008(3) -0.008(3)
C81 0.038(5) 0.041(4) 0.057(4) -0.019(3) -0.029(3) 0.012(3)
C82 0.033(4) 0.039(4) 0.043(4) -0.016(3) -0.017(3) 0.019(3)
C83 0.023(4) 0.046(4) 0.048(4) -0.004(3) 0.012(3) -0.004(3)
C84 0.029(5) 0.061(5) 0.044(4) -0.011(3) 0.001(3) -0.029(3)
O11 0.024(2) 0.014(2) 0.015(2) -0.0039(15) 0.0023(15) 0.003(2)
O12 0.013(2) 0.011(2) 0.016(2) -0.003(2) -0.0042(15) -0.002(2)
O13 0.032(3) 0.018(2) 0.026(2) -0.008(2) 0.005(2) -0.005(2)
O14 0.028(3) 0.020(2) 0.046(2) -0.014(2) 0.002(2) 0.004(2)
O15 0.030(3) 0.046(3) 0.024(2) 0.003(2) -0.013(2) 0.004(2)
O21 0.030(3) 0.018(2) 0.010(2) -0.0018(14) -0.0061(15) -0.002(2)
O22 0.011(2) 0.013(2) 0.012(2) 0.0003(14) 0.0003(14) 0.0006(15)
O23 0.028(3) 0.015(2) 0.023(2) -0.004(2) -0.011(2) -0.001(2)
O24 0.033(3) 0.022(2) 0.036(2) -0.014(2) -0.014(2) 0.001(2)
O25 0.018(3) 0.101(4) 0.018(2) -0.012(2) 0.006(2) -0.014(2)
P1 0.0147(9) 0.0140(8) 0.0164(7) -0.0062(6) -0.0028(6) 0.0026(6)
P2 0.0139(9) 0.0135(8) 0.0149(7) -0.0049(6) -0.0005(6) 0.0013(6)
Rh1 0.0184(3) 0.0114(3) 0.0181(3) -0.0038(2) -0.0009(2) 0.0003(2)
Rh2 0.0169(3) 0.0105(3) 0.0158(2) -0.0037(2) -0.0039(2) 0.0010(2)

loop_
_atom_site_label
_atom_site_type_symbol
_atom_site_fract_x
_atom_site_fract_y
_atom_site_fract_z
_atom_site_U_iso_or_equiv
_atom_site_thermal_displace_type
_atom_site_occupancy
_atom_site_calc_flag
_atom_site_refinement_flags
_atom_site_disorder_group
C1 C 0.5107(5) -0.0705(3) 0.3453(3) 0.0249(14) Uani 1 d . .
H1 H 0.5316(5) -0.1210(3) 0.3816(3) 0.030 Uiso 1 calc R .
C2 C 0.4090(4) -0.0705(3) 0.3236(3) 0.0231(13) Uani 1 d . .
H2 H 0.3671(4) -0.1205(3) 0.3457(3) 0.028 Uiso 1 calc R .
C3 C 0.3602(5) 0.0036(4) 0.2672(3) 0.041(2) Uani 1 d . .
H3A H 0.2810(5) -0.0029(4) 0.2805(3) 0.049 Uiso 1 calc R .
H3B H 0.3827(5) 0.0529(4) 0.2769(3) 0.049 Uiso 1 calc R .
C4 C 0.3892(6) 0.0184(4) 0.1803(4) 0.064(2) Uani 1 d . .
H4A H 0.3904(6) 0.0783(4) 0.1502(4) 0.077 Uiso 1 calc R .
H4B H 0.3317(6) -0.0070(4) 0.1632(4) 0.077 Uiso 1 calc R .
C5 C 0.4944(6) -0.0135(3) 0.1572(3) 0.041(2) Uani 1 d . .
H5 H 0.4942(6) -0.0434(3) 0.1226(3) 0.049 Uiso 1 calc R .
C6 C 0.5919(6) -0.0039(4) 0.1811(4) 0.042(2) Uani 1 d . .
H6 H 0.6518(6) -0.0311(4) 0.1656(4) 0.050 Uiso 1 calc R .
C7 C 0.6080(6) 0.0466(4) 0.2297(4) 0.052(2) Uani 1 d . .
H7A H 0.6820(6) 0.0712(4) 0.2139(4) 0.063 Uiso 1 calc R .
H7B H 0.5576(6) 0.0920(4) 0.2172(4) 0.063 Uiso 1 calc R .
C8 C 0.5912(5) -0.0006(4) 0.3185(4) 0.041(2) Uani 1 d . .
H8A H 0.5679(5) 0.0378(4) 0.3460(4) 0.050 Uiso 1 calc R .
H8B H 0.6609(5) -0.0220(4) 0.3353(4) 0.050 Uiso 1 calc R .
C9 C 0.9467(4) -0.4272(3) 0.6441(3) 0.0191(13) Uani 1 d . .
H9 H 0.9813(4) -0.3766(3) 0.6092(3) 0.023 Uiso 1 calc R .
C10 C 0.8374(4) -0.4274(3) 0.6645(3) 0.0191(13) Uani 1 d . .
H10 H 0.8034(4) -0.3769(3) 0.6427(3) 0.023 Uiso 1 calc R .
C11 C 0.7652(5) -0.5016(4) 0.7192(3) 0.034(2) Uani 1 d . .
H11A H 0.6912(5) -0.4921(4) 0.7055(3) 0.041 Uiso 1 calc R .
H11B H 0.7902(5) -0.5504(4) 0.7075(3) 0.041 Uiso 1 calc R .
C12 C 0.7608(6) -0.5207(4) 0.8063(4) 0.072(3) Uani 1 d . .
H12A H 0.6954(6) -0.4970(4) 0.8249(4) 0.086 Uiso 1 calc R .
H12B H 0.7531(6) -0.5811(4) 0.8338(4) 0.086 Uiso 1 calc R .
C13 C 0.8540(6) -0.4909(3) 0.8312(3) 0.038(2) Uani 1 d . .
H13 H 0.8375(6) -0.4617(3) 0.8663(3) 0.046 Uiso 1 calc R .
C14 C 0.9614(6) -0.4994(3) 0.8106(3) 0.036(2) Uani 1 d . .
H14 H 1.0124(6) -0.4739(3) 0.8296(3) 0.043 Uiso 1 calc R .
C15 C 1.0016(6) -0.5477(4) 0.7591(4) 0.065(2) Uani 1 d . .
H15A H 1.0709(6) -0.5712(4) 0.7748(4) 0.079 Uiso 1 calc R .
H15B H 0.9498(6) -0.5941(4) 0.7703(4) 0.079 Uiso 1 calc R .
C16 C 1.0174(5) -0.5003(3) 0.6719(3) 0.035(2) Uani 1 d . .
H16A H 1.0041(5) -0.5379(3) 0.6439(3) 0.041 Uiso 1 calc R .
H16B H 1.0935(5) -0.4805(3) 0.6554(3) 0.041 Uiso 1 calc R .
C17 C 1.0346(4) -0.1774(3) 0.6042(3) 0.0148(12) Uani 1 d . .
C18 C 1.0525(4) -0.1196(3) 0.5248(3) 0.0193(13) Uani 1 d . .
C19 C 0.9747(5) -0.1146(3) 0.4695(3) 0.0242(14) Uani 1 d . .
C20 C 0.9023(4) -0.1797(3) 0.4823(3) 0.0188(13) Uani 1 d . .
C21 C 0.8375(5) -0.1826(3) 0.4280(3) 0.0305(15) Uani 1 d . .
H21 H 0.7918(5) -0.2294(3) 0.4388(3) 0.037 Uiso 1 calc R .
C22 C 0.8398(5) -0.1160(4) 0.3569(3) 0.039(2) Uani 1 d . .
H22 H 0.7957(5) -0.1167(4) 0.3184(3) 0.047 Uiso 1 calc R .
C23 C 0.9060(5) -0.0493(4) 0.3427(3) 0.043(2) Uani 1 d . .
H23 H 0.9059(5) -0.0033(4) 0.2944(3) 0.052 Uiso 1 calc R .
C24 C 0.9732(5) -0.0469(4) 0.3967(3) 0.035(2) Uani 1 d . .
H24 H 1.0186(5) 0.0003(4) 0.3851(3) 0.043 Uiso 1 calc R .
C25 C 0.5797(4) -0.3254(3) 0.3958(3) 0.0171(12) Uani 1 d . .
C26 C 0.6765(4) -0.3215(3) 0.3488(3) 0.0213(13) Uani 1 d . .
H26 H 0.6875(4) -0.2829(3) 0.2955(3) 0.026 Uiso 1 calc R .
C27 C 0.7580(4) -0.3729(3) 0.3780(3) 0.0262(14) Uani 1 d . .
H27 H 0.8238(4) -0.3712(3) 0.3448(3) 0.031 Uiso 1 calc R .
C28 C 0.7416(5) -0.4267(3) 0.4565(3) 0.034(2) Uani 1 d . .
H28 H 0.7981(5) -0.4607(3) 0.4778(3) 0.041 Uiso 1 calc R .
C29 C 0.6454(5) -0.4321(3) 0.5043(3) 0.0308(15) Uani 1 d . .
H29 H 0.6359(5) -0.4710(3) 0.5575(3) 0.037 Uiso 1 calc R .
C30 C 0.5619(4) -0.3820(3) 0.4766(3) 0.0187(13) Uani 1 d . .
C31 C 0.4597(5) -0.3827(3) 0.5286(3) 0.0216(13) Uani 1 d . .
C32 C 0.3954(4) -0.3155(3) 0.5111(3) 0.0186(13) Uani 1 d . .
C33 C 0.3062(4) -0.3089(4) 0.5620(3) 0.0286(14) Uani 1 d . .
H33 H 0.2666(4) -0.2603(4) 0.5487(3) 0.034 Uiso 1 calc R .
C34 C 0.2757(5) -0.3751(4) 0.6332(3) 0.037(2) Uani 1 d . .
H34 H 0.2148(5) -0.3721(4) 0.6692(3) 0.044 Uiso 1 calc R .
C35 C 0.3355(5) -0.4452(4) 0.6508(3) 0.040(2) Uani 1 d . .
H35 H 0.3135(5) -0.4909(4) 0.6984(3) 0.048 Uiso 1 calc R .
C36 C 0.4255(5) -0.4499(3) 0.6010(3) 0.035(2) Uani 1 d . .
H36 H 0.4654(5) -0.4983(3) 0.6149(3) 0.042 Uiso 1 calc R .
C37 C 0.7425(4) -0.2141(3) 0.7194(3) 0.0139(12) Uani 1 d . .
C38 C 0.6353(4) -0.2217(3) 0.7068(3) 0.0124(11) Uani 1 d . .
C39 C 0.5974(4) -0.1997(3) 0.6242(3) 0.0155(12) Uani 1 d . .
C40 C 0.6315(4) -0.2651(3) 0.5890(3) 0.0258(13) Uani 1 d . .
H40A H 0.7099(4) -0.2686(3) 0.5841(3) 0.039 Uiso 1 calc R .
H40B H 0.6085(4) -0.2502(3) 0.5361(3) 0.039 Uiso 1 calc R .
H40C H 0.5980(4) -0.3183(3) 0.6242(3) 0.039 Uiso 1 calc R .
C41 C 0.6002(4) -0.2402(3) 0.1679(3) 0.0196(13) Uani 1 d . .
C42 C 0.7015(4) -0.2641(3) 0.1368(3) 0.0191(13) Uani 1 d . .
C43 C 0.7059(4) -0.3435(3) 0.1372(3) 0.0218(13) Uani 1 d . .
H43 H 0.7726(4) -0.3608(3) 0.1185(3) 0.026 Uiso 1 calc R .
C44 C 0.6192(4) -0.3990(3) 0.1632(3) 0.0221(13) Uani 1 d . .
C45 C 0.5206(4) -0.3734(3) 0.1879(3) 0.0190(13) Uani 1 d . .
H45 H 0.4593(4) -0.4099(3) 0.2039(3) 0.023 Uiso 1 calc R .
C46 C 0.5107(4) -0.2940(3) 0.1892(3) 0.0163(12) Uani 1 d . .
C47 C 0.4008(4) -0.2634(3) 0.1993(3) 0.0149(12) Uani 1 d . .
C48 C 0.3544(4) -0.2222(3) 0.1299(3) 0.0210(13) Uani 1 d . .
H48 H 0.3958(4) -0.2088(3) 0.0788(3) 0.025 Uiso 1 calc R .
C49 C 0.2491(5) -0.2014(3) 0.1363(3) 0.0233(13) Uani 1 d . .
C50 C 0.1838(4) -0.2273(3) 0.2103(3) 0.0212(13) Uani 1 d . .
H50 H 0.1089(4) -0.2182(3) 0.2125(3) 0.025 Uiso 1 calc R .
C51 C 0.2274(4) -0.2666(3) 0.2812(3) 0.0140(12) Uani 1 d . .
C52 C 0.3367(4) -0.2800(3) 0.2735(3) 0.0139(12) Uani 1 d . .
C53 C 0.9565(4) -0.2670(3) 0.8313(3) 0.0162(13) Uani 1 d . .
C54 C 0.8793(4) -0.2080(3) 0.8104(3) 0.0133(12) Uani 1 d . .
C55 C 0.8926(4) -0.1315(3) 0.8168(3) 0.0172(12) Uani 1 d . .
H55 H 0.8394(4) -0.0918(3) 0.8019(3) 0.021 Uiso 1 calc R .
C56 C 0.9816(4) -0.1132(3) 0.8444(3) 0.0182(12) Uani 1 d . .
C57 C 1.0571(4) -0.1734(3) 0.8687(3) 0.0182(12) Uani 1 d . .
H57 H 1.1181(4) -0.1609(3) 0.8888(3) 0.022 Uiso 1 calc R .
C58 C 1.0465(4) -0.2498(3) 0.8645(3) 0.0174(12) Uani 1 d . .
C59 C 1.1260(4) -0.3176(3) 0.8986(3) 0.0232(13) Uani 1 d . .
C60 C 1.0637(5) -0.3921(3) 0.9646(3) 0.038(2) Uani 1 d . .
H60A H 1.0078(5) -0.4121(3) 0.9423(3) 0.057 Uiso 1 calc R .
H60B H 1.0304(5) -0.3756(3) 1.0083(3) 0.057 Uiso 1 calc R .
H60C H 1.1135(5) -0.4360(3) 0.9851(3) 0.057 Uiso 1 calc R .
C61 C 0.9242(5) 0.0189(3) 0.8376(3) 0.033(2) Uani 1 d . .
H61A H 0.9478(5) 0.0679(3) 0.8462(3) 0.049 Uiso 1 calc R .
H61B H 0.8571(5) -0.0041(3) 0.8730(3) 0.049 Uiso 1 calc R .
H61C H 0.9121(5) 0.0337(3) 0.7818(3) 0.049 Uiso 1 calc R .
C62 C 0.2623(5) -0.1109(4) -0.0003(3) 0.046(2) Uani 1 d . .
H62A H 0.2169(5) -0.0835(4) -0.0415(3) 0.069 Uiso 1 calc R .
H62B H 0.3111(5) -0.1466(4) -0.0184(3) 0.069 Uiso 1 calc R .
H62C H 0.3042(5) -0.0695(4) 0.0097(3) 0.069 Uiso 1 calc R .
C63 C 0.5477(5) -0.5306(4) 0.1764(4) 0.048(2) Uani 1 d . .
H63A H 0.5713(5) -0.5819(4) 0.1705(4) 0.072 Uiso 1 calc R .
H63B H 0.4949(5) -0.5062(4) 0.1401(4) 0.072 Uiso 1 calc R .
H63C H 0.5149(5) -0.5419(4) 0.2317(4) 0.072 Uiso 1 calc R .
C64 C 0.5875(5) -0.2699(3) 0.8512(3) 0.0268(14) Uani 1 d . .
C65 C 0.5592(4) -0.2508(3) 0.7752(3) 0.0220(13) Uani 1 d . .
H65 H 0.4861(4) -0.2576(3) 0.7696(3) 0.026 Uiso 1 calc R .
C66 C 0.5248(5) -0.3224(5) 0.9915(3) 0.067(2) Uani 1 d . .
H66A H 0.4581(5) -0.3413(5) 1.0285(3) 0.100 Uiso 1 calc R .
H66B H 0.5567(5) -0.2754(5) 0.9993(3) 0.100 Uiso 1 calc R .
H66C H 0.5753(5) -0.3670(5) 1.0017(3) 0.100 Uiso 1 calc R .
C67 C 0.1518(4) -0.2890(3) 0.3618(3) 0.0158(12) Uani 1 d . .
C68 C 0.1675(4) -0.2237(3) 0.3983(3) 0.0244(13) Uani 1 d . .
H68A H 0.2426(4) -0.2217(3) 0.4070(3) 0.037 Uiso 1 calc R .
H68B H 0.1206(4) -0.2378(3) 0.4494(3) 0.037 Uiso 1 calc R .
H68C H 0.1492(4) -0.1700(3) 0.3617(3) 0.037 Uiso 1 calc R .
C69 C 0.7712(4) -0.2286(3) 0.7949(3) 0.0146(12) Uani 1 d . .
C70 C 0.6909(4) -0.2581(3) 0.8615(3) 0.0231(13) Uani 1 d . .
H70 H 0.7088(4) -0.2698(3) 0.9138(3) 0.028 Uiso 1 calc R .
C71 C 0.1721(4) -0.3748(3) 0.4210(3) 0.0219(13) Uani 1 d . .
H71A H 0.2473(4) -0.3773(3) 0.4304(3) 0.033 Uiso 1 calc R .
H71B H 0.1567(4) -0.4162(3) 0.3986(3) 0.033 Uiso 1 calc R .
H71C H 0.1251(4) -0.3856(3) 0.4717(3) 0.033 Uiso 1 calc R .
C72 C 0.0337(4) -0.2891(3) 0.3501(3) 0.0272(14) Uani 1 d . .
H72A H 0.0174(4) -0.2352(3) 0.3126(3) 0.041 Uiso 1 calc R .
H72B H -0.0116(4) -0.3007(3) 0.4016(3) 0.041 Uiso 1 calc R .
H72C H 0.0195(4) -0.3314(3) 0.3286(3) 0.041 Uiso 1 calc R .
C73 C 1.1472(5) -0.0719(3) 0.5007(3) 0.0307(15) Uani 1 d . .
H73 H 1.1613(5) -0.0335(3) 0.4474(3) 0.037 Uiso 1 calc R .
C74 C 1.2214(5) -0.0790(3) 0.5524(3) 0.034(2) Uani 1 d . .
H74 H 1.2858(5) -0.0458(3) 0.5345(3) 0.041 Uiso 1 calc R .
C75 C 1.2022(5) -0.1339(3) 0.6296(3) 0.0303(14) Uani 1 d . .
H75 H 1.2524(5) -0.1379(3) 0.6657(3) 0.036 Uiso 1 calc R .
C76 C 1.1090(4) -0.1838(3) 0.6549(3) 0.0222(13) Uani 1 d . .
H76 H 1.0967(4) -0.2227(3) 0.7079(3) 0.027 Uiso 1 calc R .
C77 C 0.4750(4) -0.1973(3) 0.6300(3) 0.0274(14) Uani 1 d . .
H77A H 0.4497(4) -0.1558(3) 0.6523(3) 0.041 Uiso 1 calc R .
H77B H 0.4431(4) -0.2512(3) 0.6649(3) 0.041 Uiso 1 calc R .
H77C H 0.4539(4) -0.1832(3) 0.5767(3) 0.041 Uiso 1 calc R .
C78 C 0.6425(4) -0.1138(3) 0.5664(3) 0.0228(13) Uani 1 d . .
H78A H 0.6198(4) -0.0726(3) 0.5897(3) 0.034 Uiso 1 calc R .
H78B H 0.6150(4) -0.1005(3) 0.5152(3) 0.034 Uiso 1 calc R .
H78C H 0.7211(4) -0.1138(3) 0.5578(3) 0.034 Uiso 1 calc R .
C79 C 0.7999(5) -0.2033(3) 0.1021(3) 0.0284(14) Uani 1 d . .
C80 C 0.7683(5) -0.1280(3) 0.0330(3) 0.043(2) Uani 1 d . .
H80A H 0.7454(5) -0.1458(3) -0.0081(3) 0.065 Uiso 1 calc R .
H80B H 0.8304(5) -0.0894(3) 0.0097(3) 0.065 Uiso 1 calc R .
H80C H 0.7092(5) -0.1009(3) 0.0536(3) 0.065 Uiso 1 calc R .
C81 C 1.2126(5) -0.2890(4) 0.9368(4) 0.043(2) Uani 1 d . .
H81A H 1.2537(5) -0.2415(4) 0.8965(4) 0.064 Uiso 1 calc R .
H81B H 1.2611(5) -0.3337(4) 0.9574(4) 0.064 Uiso 1 calc R .
H81C H 1.1780(5) -0.2734(4) 0.9809(4) 0.064 Uiso 1 calc R .
C82 C 1.1853(5) -0.3442(4) 0.8325(3) 0.037(2) Uani 1 d . .
H82A H 1.1328(5) -0.3629(4) 0.8065(3) 0.056 Uiso 1 calc R .
H82B H 1.2323(5) -0.3891(4) 0.8560(3) 0.056 Uiso 1 calc R .
H82C H 1.2287(5) -0.2976(4) 0.7929(3) 0.056 Uiso 1 calc R .
C83 C 0.8964(5) -0.2403(4) 0.0680(3) 0.044(2) Uani 1 d . .
H83A H 0.8758(5) -0.2585(4) 0.0265(3) 0.066 Uiso 1 calc R .
H83B H 0.9200(5) -0.2872(4) 0.1109(3) 0.066 Uiso 1 calc R .
H83C H 0.9553(5) -0.1987(4) 0.0449(3) 0.066 Uiso 1 calc R .
C84 C 0.8352(5) -0.1752(4) 0.1663(3) 0.047(2) Uani 1 d . .
H84A H 0.8551(5) -0.2229(4) 0.2102(3) 0.071 Uiso 1 calc R .
H84B H 0.7759(5) -0.1482(4) 0.1867(3) 0.071 Uiso 1 calc R .
H84C H 0.8972(5) -0.1365(4) 0.1430(3) 0.071 Uiso 1 calc R .
O11 O 0.4228(3) -0.2456(2) 0.4408(2) 0.0190(8) Uani 1 d . .
O12 O 0.3915(3) -0.3130(2) 0.3418(2) 0.0141(8) Uani 1 d . .
O13 O 0.5926(3) -0.1661(2) 0.1725(2) 0.0262(9) Uani 1 d . .
O14 O 0.6386(3) -0.4745(2) 0.1574(2) 0.0317(10) Uani 1 d . .
O15 O 0.1955(3) -0.1594(2) 0.0724(2) 0.0367(10) Uani 1 d . .
O21 O 0.8985(3) -0.2507(2) 0.5524(2) 0.0200(8) Uani 1 d . .
O22 O 0.8255(3) -0.1860(2) 0.6531(2) 0.0136(8) Uani 1 d . .
O23 O 0.9445(3) -0.3396(2) 0.8237(2) 0.0223(9) Uani 1 d . .
O24 O 1.0043(3) -0.0402(2) 0.8546(2) 0.0282(10) Uani 1 d . .
O25 O 0.5022(3) -0.2986(3) 0.9120(2) 0.0487(13) Uani 1 d . .
P1 P 0.47784(11) -0.25419(8) 0.35758(7) 0.0148(3) Uani 1 d . .
P2 P 0.91771(11) -0.24596(8) 0.63795(7) 0.0143(3) Uani 1 d . .
Rh1 Rh 0.51736(4) -0.13003(2) 0.26080(2) 0.01657(12) Uani 1 d . .
Rh2 Rh 0.91549(3) -0.37175(2) 0.73184(2) 0.01452(11) Uani 1 d . .

loop_
_geom_bond_atom_site_label_1
_geom_bond_atom_site_label_2
_geom_bond_distance
_geom_bond_site_symmetry_2
_geom_bond_publ_flag
C1 C2 1.385(7) . ?
C1 C8 1.491(7) . ?
C1 Rh1 2.132(5) . ?
C2 C3 1.514(7) . ?
C2 Rh1 2.155(5) . ?
C3 C4 1.495(8) . ?
C4 C5 1.496(9) . ?
C5 C6 1.382(8) . ?
C5 Rh1 2.263(5) . ?
C6 C7 1.485(8) . ?
C6 Rh1 2.283(6) . ?
C7 C8 1.506(8) . ?
C9 C10 1.375(7) . ?
C9 C16 1.517(7) . ?
C9 Rh2 2.136(5) . ?
C10 C11 1.532(7) . ?
C10 Rh2 2.141(5) . ?
C11 C12 1.482(7) . ?
C12 C13 1.473(8) . ?
C13 C14 1.373(8) . ?
C13 Rh2 2.266(5) . ?
C14 C15 1.509(8) . ?
C14 Rh2 2.289(5) . ?
C15 C16 1.482(8) . ?
C17 C76 1.371(7) . ?
C17 C18 1.418(6) . ?
C17 P2 1.799(5) . ?
C18 C73 1.387(7) . ?
C18 C19 1.468(7) . ?
C19 C20 1.397(7) . ?
C19 C24 1.420(7) . ?
C20 C21 1.373(7) . ?
C20 O21 1.415(5) . ?
C21 C22 1.386(7) . ?
C22 C23 1.365(8) . ?
C23 C24 1.387(8) . ?
C25 C26 1.376(7) . ?
C25 C30 1.429(6) . ?
C25 P1 1.802(5) . ?
C26 C27 1.384(7) . ?
C27 C28 1.382(7) . ?
C28 C29 1.373(8) . ?
C29 C30 1.386(7) . ?
C30 C31 1.486(7) . ?
C31 C32 1.382(7) . ?
C31 C36 1.427(7) . ?
C32 C33 1.385(7) . ?
C32 O11 1.415(5) . ?
C33 C34 1.397(7) . ?
C34 C35 1.389(8) . ?
C35 C36 1.371(8) . ?
C37 C69 1.394(6) . ?
C37 C38 1.410(7) . ?
C37 O22 1.423(5) . ?
C38 C65 1.398(6) . ?
C38 C39 1.542(6) . ?
C39 C40 1.530(6) . ?
C39 C77 1.527(7) . ?
C39 C78 1.549(6) . ?
C41 O13 1.329(6) . ?
C41 C46 1.394(7) . ?
C41 C42 1.442(7) . ?
C42 C43 1.387(7) . ?
C42 C79 1.547(7) . ?
C43 C44 1.381(7) . ?
C44 O14 1.377(6) . ?
C44 C45 1.386(7) . ?
C45 C46 1.401(7) . ?
C46 C47 1.488(7) . ?
C47 C52 1.406(6) . ?
C47 C48 1.404(6) . ?
C48 C49 1.369(7) . ?
C49 O15 1.383(6) . ?
C49 C50 1.398(7) . ?
C50 C51 1.400(6) . ?
C51 C52 1.388(7) . ?
C51 C67 1.555(6) . ?
C52 O12 1.428(5) . ?
C53 O23 1.337(5) . ?
C53 C54 1.394(7) . ?
C53 C58 1.431(7) . ?
C54 C55 1.396(6) . ?
C54 C69 1.495(7) . ?
C55 C56 1.369(7) . ?
C56 C57 1.397(7) . ?
C56 O24 1.390(6) . ?
C57 C58 1.374(6) . ?
C58 C59 1.547(7) . ?
C59 C81 1.540(7) . ?
C59 C60 1.545(7) . ?
C59 C82 1.536(7) . ?
C61 O24 1.416(6) . ?
C62 O15 1.440(6) . ?
C63 O14 1.435(7) . ?
C64 C70 1.366(7) . ?
C64 O25 1.384(6) . ?
C64 C65 1.388(7) . ?
C66 O25 1.413(6) . ?
C67 C72 1.526(7) . ?
C67 C71 1.539(6) . ?
C67 C68 1.535(6) . ?
C69 C70 1.407(7) . ?
C73 C74 1.380(8) . ?
C74 C75 1.372(7) . ?
C75 C76 1.390(7) . ?
C79 C84 1.529(7) . ?
C79 C80 1.545(7) . ?
C79 C83 1.531(7) . ?
O11 P1 1.631(3) . ?
O12 P1 1.621(3) . ?
O13 Rh1 2.040(3) . ?
O21 P2 1.630(3) . ?
O22 P2 1.617(3) . ?
O23 Rh2 2.013(3) . ?
P1 Rh1 2.2535(15) . ?
P2 Rh2 2.2402(15) . ?
